data_2011688
loop_
_publ_author_name
'Chernyshev, Vladimir V.'
'Paseshnichenko, Ksenia A.'
'Makarov, Vadim A.'
'Sonneveld, Eduard J.'
'Schenk, Hendrik'

_publ_section_title
;
 Metabolic pathways of dithiocarbamates from laboratory powder
 diffraction data
;
_journal_issue 1
_journal_name_full 'Acta Crystallographica Section C'
_journal_page_first 72
_journal_page_last 75
_journal_paper_doi 10.1107/S0108270100013457
_journal_volume 57
_journal_year 2001
_chemical_formula_moiety 'C11 H17 N5 O2 S2'
_chemical_formula_sum 'C11 H17 N5 O2 S2'
_chemical_formula_weight 315.42
_chemical_name_systematic
;
6-Dimethylamino-5-nitropyrimidin-4-yl diethyldithiocarbamate
;
_space_group_IT_number 61
_symmetry_cell_setting orthorhombic
_symmetry_space_group_name_Hall '-P 2ac 2ab'
_symmetry_space_group_name_H-M 'P b c a'
_cell_angle_alpha 90.00
_cell_angle_beta 90.00
_cell_angle_gamma 90.00
_cell_formula_units_Z 8
_cell_length_a 20.013(6)
_cell_length_b 13.456(3)
_cell_length_c 11.424(3)
_cell_measurement_temperature 295(2)
_cell_volume 3076.4(14)
_computing_cell_refinement 'LSPAID (Visser et al., 1986)'
_computing_data_collection 'Johannson LS18 linescanner data collection program'
_computing_data_reduction 'PROFIT (Philips, 1996)'
_computing_molecular_graphics 'PLUTON (Spek, 1992)'
_computing_publication_material 'MRIA, SHELXL93 (Sheldrick, 1993) and PARST (Nardelli, 1983)'
_computing_structure_refinement MRIA
_computing_structure_solution 'MRIA (Zlokazov & Chernyshev, 1992)'
_diffrn_ambient_temperature 295(2)
_diffrn_measurement_device_type 'Enraf-Nonius Guinier Johannson camera FR 552'
_diffrn_radiation_monochromator quartz
_diffrn_radiation_type CuK\a
_diffrn_radiation_wavelength 1.54059
_diffrn_reflns_limit_h_max 16
_diffrn_reflns_limit_h_min 0
_diffrn_reflns_limit_k_max 11
_diffrn_reflns_limit_k_min 0
_diffrn_reflns_limit_l_max 9
_diffrn_reflns_limit_l_min 0
_exptl_absorpt_coefficient_mu 3.228
_exptl_absorpt_correction_type none
_exptl_crystal_density_diffrn 1.362
_exptl_crystal_density_method 'not measured'
_exptl_crystal_F_000 1328
_refine_diff_density_max .5
_refine_diff_density_min -.5
_refine_ls_extinction_method none
_refine_ls_goodness_of_fit_all 3.22
_refine_ls_hydrogen_treatment constr
_refine_ls_matrix_type fullcycle
_refine_ls_number_constraints 18
_refine_ls_number_parameters 155
_refine_ls_number_restraints 122
_refine_ls_shift/su_max .05
_refine_ls_shift/su_mean .01
_refine_ls_structure_factor_coef Inet
_refine_ls_weighting_scheme sigma
_cod_data_source_file br1303.cif
_cod_data_source_block Ia
_cod_original_cell_volume 3076.0(10)
_cod_database_code 2011688

loop_
_symmetry_equiv_pos_as_xyz
'x, y, z'
'x+1/2, -y+1/2, -z'
'-x, y+1/2, -z+1/2'
'-x+1/2, -y, z+1/2'
'-x, -y, -z'
'-x-1/2, y-1/2, z'
'x, -y-1/2, z-1/2'
'x-1/2, y, -z-1/2'

loop_
_atom_site_label
_atom_site_fract_x
_atom_site_fract_y
_atom_site_fract_z
_atom_site_U_iso_or_equiv
_atom_site_thermal_displace_type
_atom_site_calc_flag
_atom_site_refinement_flags
_atom_site_occupancy
_atom_site_disorder_group
_atom_site_type_symbol
N1 .3906(2) -.1648(3) .5588(5) .066(2) Uiso d . 1 . N
C2 .3696(3) -.0882(5) .6208(5) .066(2) Uiso d . 1 . C
N3 .3695(2) .0092(3) .5902(4) .066(2) Uiso d . 1 . N
C4 .3954(3) .0298(4) .4842(5) .066(2) Uiso d . 1 . C
C5 .4222(3) -.0491(4) .4153(6) .066(2) Uiso d . 1 . C
C6 .4194(3) -.1519(5) .4533(6) .066(2) Uiso d . 1 . C
N5 .4461(2) -.0229(3) .2952(4) .066(2) Uiso d . 1 . N
O51 .4908(2) .0335(2) .2807(3) .066(2) Uiso d . 1 . O
O52 .4137(2) -.0564(3) .2149(3) .066(2) Uiso d . 1 . O
N6 .4451(3) -.2341(4) .3978(5) .066(2) Uiso d . 1 . N
C7 .4324(3) -.3310(6) .4471(6) .066(2) Uiso d . 1 . C
C8 .4906(4) -.2215(4) .3020(6) .066(2) Uiso d . 1 . C
S4 .40220(10) .15580(10) .43060(10) .0550(10) Uiso d . 1 . S
C9 .3193(3) .1760(5) .3820(5) .066(2) Uiso d . 1 . C
S3 .26980(10) .08550(10) .36050(10) .0610(10) Uiso d . 1 . S
N4 .3065(3) .2758(4) .3657(5) .066(2) Uiso d . 1 . N
C10 .3568(3) .3514(5) .3923(6) .066(2) Uiso d . 1 . C
C11 .3484(3) .4032(5) .5106(7) .066(2) Uiso d . 1 . C
C12 .2415(4) .3034(4) .3165(6) .066(2) Uiso d . 1 . C
C13 .2414(4) .3152(4) .1833(7) .066(2) Uiso d . 1 . C
H71 .449(2) -.391(2) .405(3) .051 Uiso d . 1 . H
H72 .384(2) -.338(3) .460(3) .051 Uiso d . 1 . H
H73 .456(2) -.332(3) .526(3) .051 Uiso d . 1 . H
H81 .511(2) -.282(2) .265(4) .051 Uiso d . 1 . H
H82 .528(2) -.181(2) .335(3) .051 Uiso d . 1 . H
H83 .466(2) -.184(3) .242(3) .051 Uiso d . 1 . H
H131 .197(2) .334(3) .150(4) .051 Uiso d . 1 . H
H132 .255(2) .250(2) .147(3) .051 Uiso d . 1 . H
H133 .275(2) .367(2) .161(3) .051 Uiso d . 1 . H
H111 .384(2) .455(2) .528(3) .051 Uiso d . 1 . H
H112 .353(2) .351(3) .573(3) .051 Uiso d . 1 . H
H113 .305(2) .437(3) .515(3) .051 Uiso d . 1 . H
H121 .209(2) .251(2) .338(3) .051 Uiso d . 1 . H
H122 .228(2) .369(2) .352(3) .051 Uiso d . 1 . H
H101 .402(2) .321(2) .388(4) .051 Uiso d . 1 . H
H102 .353(2) .405(2) .330(3) .051 Uiso d . 1 . H
H2 .350(2) -.105(2) .699(3) .051 Uiso d . 1 . H

loop_
_atom_type_symbol
_atom_type_description
_atom_type_scat_dispersion_real
_atom_type_scat_dispersion_imag
_atom_type_scat_source
S S .3331 .5567 'International Tables Vol C Tables 4.2.6.8 and 6.1.1.4'
O O .0492 .0322 'International Tables Vol C Tables 4.2.6.8 and 6.1.1.4'
N N .0311 .0180 'International Tables Vol C Tables 4.2.6.8 and 6.1.1.4'
C C .0181 .0091 'International Tables Vol C Tables 4.2.6.8 and 6.1.1.4'
H H .0000 .0000 'International Tables Vol C Tables 4.2.6.8 and 6.1.1.4'

loop_
_geom_angle_atom_site_label_1
_geom_angle_atom_site_label_2
_geom_angle_atom_site_label_3
_geom_angle
_geom_angle_publ_flag
C2 N1 C6 121.1(5) no
N1 C2 H2 115(2) no
N1 C2 N3 128.1(6) no
N3 C2 H2 117(2) no
C2 N3 C4 115.5(5) no
N3 C4 S4 121.8(4) no
N3 C4 C5 119.2(5) no
C5 C4 S4 118.9(4) no
C4 C5 N5 116.8(5) no
C4 C5 C6 122.0(5) no
C6 C5 N5 120.8(5) no
N1 C6 C5 114.0(6) no
C5 C6 N6 127.9(6) no
N1 C6 N6 118.0(6) no
C5 N5 O52 115.9(5) no
C5 N5 O51 121.4(4) no
O51 N5 O52 122.5(4) no
C6 N6 C8 119.6(6) no
C6 N6 C7 118.8(6) no
C7 N6 C8 121.1(5) no
N6 C7 H73 106(2) no
N6 C7 H72 109(2) no
N6 C7 H71 119(2) no
H72 C7 H73 109(3) no
H71 C7 H73 106(3) no
H71 C7 H72 109(3) no
N6 C8 H83 106(2) no
N6 C8 H82 105(2) no
N6 C8 H81 119(2) no
H82 C8 H83 111(3) no
H81 C8 H83 109(3) no
H81 C8 H82 108(3) no
C4 S4 C9 100.4(3) no
S4 C9 N4 111.5(5) no
S4 C9 S3 121.0(4) no
S3 C9 N4 127.5(5) no
C9 N4 C12 117.6(5) no
C9 N4 C10 121.4(5) no
C10 N4 C12 121.0(6) no
N4 C10 H102 107(2) no
N4 C10 H101 109(2) no
N4 C10 C11 115.1(6) no
H101 C10 H102 110(3) no
C11 C10 H102 107(2) no
C11 C10 H101 109(2) no
C10 C11 H113 111(2) no
C10 C11 H112 107(2) no
C10 C11 H111 114(2) no
H112 C11 H113 111(3) no
H111 C11 H113 107(3) no
H111 C11 H112 106(3) no
N4 C12 H122 108(2) no
N4 C12 H121 108(2) no
N4 C12 C13 114.2(6) no
H121 C12 H122 110(3) no
C13 C12 H122 108(2) no
C13 C12 H121 109(2) no
C12 C13 H133 109(2) no
C12 C13 H132 108(2) no
C12 C13 H131 114(2) no
H132 C13 H133 109(2) no
H131 C13 H133 108(3) no
H131 C13 H132 108(3) no

loop_
_geom_bond_atom_site_label_1
_geom_bond_atom_site_label_2
_geom_bond_site_symmetry_2
_geom_bond_distance
_geom_bond_publ_flag
N1 C2 . 1.319(8) no
N1 C6 . 1.347(9) no
C2 N3 . 1.356(8) no
C2 H2 . 1.00(3) no
N3 C4 . 1.346(7) no
C4 C5 . 1.426(8) no
C4 S4 . 1.808(6) no
C5 C6 . 1.451(9) no
C5 N5 . 1.495(8) no
C6 N6 . 1.375(9) no
N5 O51 . 1.185(5) no
N5 O52 . 1.210(6) no
N6 C7 . 1.440(10) no
N6 C8 . 1.434(9) no
C7 H71 . 1.00(3) no
C7 H72 . .99(3) no
C7 H73 . 1.02(4) no
C8 H81 . .99(4) no
C8 H82 . 1.00(3) no
C8 H83 . .99(4) no
S4 C9 . 1.771(6) no
C9 S3 . 1.589(7) no
C9 N4 . 1.380(9) no
N4 C10 . 1.463(9) no
N4 C12 . 1.460(10) no
C10 C11 . 1.530(10) no
C10 H101 . .99(3) no
C10 H102 . 1.01(3) no
C11 H111 . 1.02(3) no
C11 H112 . 1.01(4) no
C11 H113 . .98(3) no
C12 C13 . 1.530(10) no
C12 H121 . 1.00(3) no
C12 H122 . 1.00(3) no
C13 H131 . 1.00(4) no
C13 H132 . 1.010(10) no
C13 H133 . 1.00(3) no

loop_
_geom_torsion_atom_site_label_1
_geom_torsion_atom_site_label_2
_geom_torsion_atom_site_label_3
_geom_torsion_atom_site_label_4
_geom_torsion
_geom_torsion_publ_flag
C5 C4 S4 C9 103.9(5) no
C4 C5 N5 O51 62.6(7) no
C5 C6 N6 C8 12.0(10) no
N1 C6 N6 C7 8.0(9) no
S3 C9 S4 C4 -17.1(5) no

loop_
_cod_related_entry_id
_cod_related_entry_database
_cod_related_entry_code
1 ChemSpider 10364601
